data_2242040
loop_
_publ_author_name
'Bauri, A. K.'
'Foro, Sabine'
'Rahman, A. F. M. Mustafizur'

_publ_section_title
;
 Crystal structure of a photobiologically active brominated angular
 pyranocoumarin: bromo-hydroxy-seselin
;
_journal_issue 3
_journal_name_full 'Acta Crystallographica Section E'
_journal_page_first 453
_journal_page_last 455
_journal_paper_doi 10.1107/S2056989017002808
_journal_volume 73
_journal_year 2017
_chemical_formula_moiety 'C14 H13 Br O4'
_chemical_formula_sum 'C14 H13 Br O4'
_chemical_formula_weight 325.15
_chemical_name_common 'Bromo hydroxy seselin'
_chemical_name_systematic
<i>rac</i>-(9<i>S</i>,10<i>R</i>)-9-Bromo-10-hydroxy-8,8-dimethyl-9,10-dihydro-2<i>H</i>,8<i>H</i>-pyrano[2,3-<i>f</i>]chromen-2-one
_space_group_IT_number 14
_symmetry_cell_setting monoclinic
_symmetry_space_group_name_Hall '-P 2yn'
_symmetry_space_group_name_H-M 'P 1 21/n 1'
_atom_sites_solution_hydrogens geom
_atom_sites_solution_primary direct
_atom_sites_solution_secondary difmap
_audit_creation_method SHELXL-97
_cell_angle_alpha 90.00
_cell_angle_beta 100.790(10)
_cell_angle_gamma 90.00
_cell_formula_units_Z 4
_cell_length_a 6.9573(6)
_cell_length_b 23.465(2)
_cell_length_c 8.3435(7)
_cell_measurement_reflns_used 3332
_cell_measurement_temperature 299(2)
_cell_measurement_theta_max 27.40
_cell_measurement_theta_min 2.48
_cell_volume 1338.0(2)
_computing_cell_refinement
;
CrysAlis RED (Oxford Diffraction, 2009)
;
_computing_data_collection
;
CrysAlis CCD (Oxford Diffraction, 2009)
;
_computing_data_reduction
;
CrysAlis RED (Oxford Diffraction, 2009)
;
_computing_molecular_graphics
;
PLATON (Spek, 2009)
;
_computing_publication_material
;
SHELXL-97 (Sheldrick, 2008)
;
_computing_structure_refinement
;
SHELXL-97 (Sheldrick, 2008)
;
_computing_structure_solution
;
SHELXS-97 (Sheldrick, 2008)
;
_diffrn_ambient_temperature 299(2)
_diffrn_measured_fraction_theta_full 0.976
_diffrn_measured_fraction_theta_max 0.976
_diffrn_measurement_device_type
;
Oxford Diffraction Xcalibur Sapphire CCD detector
;
_diffrn_measurement_method
;
Rotation method data acquisition using omega scans.
;
_diffrn_radiation_monochromator graphite
_diffrn_radiation_source 'fine-focus sealed tube'
_diffrn_radiation_type MoK\a
_diffrn_radiation_wavelength 0.71073
_diffrn_reflns_av_R_equivalents 0.0218
_diffrn_reflns_av_sigmaI/netI 0.0258
_diffrn_reflns_limit_h_max 8
_diffrn_reflns_limit_h_min -8
_diffrn_reflns_limit_k_max 28
_diffrn_reflns_limit_k_min -20
_diffrn_reflns_limit_l_max 6
_diffrn_reflns_limit_l_min -10
_diffrn_reflns_number 4521
_diffrn_reflns_theta_full 25.35
_diffrn_reflns_theta_max 25.35
_diffrn_reflns_theta_min 2.63
_diffrn_standards_decay_% 0
_exptl_absorpt_coefficient_mu 3.079
_exptl_absorpt_correction_T_max 0.6386
_exptl_absorpt_correction_T_min 0.3444
_exptl_absorpt_correction_type multi-scan
_exptl_absorpt_process_details
;
(CrysAlis RED; Oxford Diffraction, 2009)
;
_exptl_crystal_colour colourless
_exptl_crystal_density_diffrn 1.614
_exptl_crystal_density_method 'not measured'
_exptl_crystal_description rod
_exptl_crystal_F_000 656
_exptl_crystal_size_max 0.44
_exptl_crystal_size_mid 0.20
_exptl_crystal_size_min 0.16
_refine_diff_density_max 1.249
_refine_diff_density_min -1.023
_refine_ls_extinction_method none
_refine_ls_goodness_of_fit_ref 1.124
_refine_ls_hydrogen_treatment mixed
_refine_ls_matrix_type full
_refine_ls_number_parameters 175
_refine_ls_number_reflns 2392
_refine_ls_number_restraints 1
_refine_ls_restrained_S_all 1.124
_refine_ls_R_factor_all 0.0733
_refine_ls_R_factor_gt 0.0628
_refine_ls_shift/su_max 0.005
_refine_ls_shift/su_mean 0.000
_refine_ls_structure_factor_coef Fsqd
_refine_ls_weighting_details 'calc w=1/[\s^2^(Fo^2^)+(0.0969P)^2^+6.1833P] where P=(Fo^2^+2Fc^2^)/3'
_refine_ls_weighting_scheme calc
_refine_ls_wR_factor_gt 0.1932
_refine_ls_wR_factor_ref 0.2019
_reflns_number_gt 2063
_reflns_number_total 2392
_reflns_threshold_expression I>2sigma(I)
_cod_data_source_file su5353sup1.cif
_cod_data_source_block I
_cod_original_sg_symbol_H-M 'P 21/n'
_cod_database_code 2242040

loop_
_symmetry_equiv_pos_as_xyz
'x, y, z'
'-x+1/2, y+1/2, -z+1/2'
'-x, -y, -z'
'x-1/2, -y-1/2, z-1/2'

loop_
_atom_site_type_symbol
_atom_site_label
_atom_site_fract_x
_atom_site_fract_y
_atom_site_fract_z
_atom_site_U_iso_or_equiv
_atom_site_adp_type
_atom_site_calc_flag
_atom_site_refinement_flags
_atom_site_occupancy
_atom_site_symmetry_multiplicity
C C1 0.2945(9) 0.1326(3) 0.9293(8) 0.0385(14) Uani d . 1 1
C C2 0.2080(10) 0.2030(3) 0.7183(8) 0.0439(15) Uani d . 1 1
C C3 0.2309(9) 0.1564(3) 0.5932(8) 0.0370(14) Uani d . 1 1
H H3 0.1538 0.1673 0.4870 0.044 Uiso calc R 1 1
C C4 0.1631(8) 0.0972(3) 0.6392(7) 0.0337(13) Uani d . 1 1
H H4 0.2193 0.0678 0.5787 0.040 Uiso calc R 1 1
C C5 0.2295(8) 0.0878(3) 0.8222(7) 0.0323(13) Uani d . 1 1
C C6 0.2285(8) 0.0340(3) 0.8890(8) 0.0327(13) Uani d . 1 1
C C7 0.1645(9) -0.0657(3) 0.8329(8) 0.0392(15) Uani d . 1 1
C C8 0.2141(10) -0.0764(3) 1.0051(9) 0.0450(16) Uani d . 1 1
H H8 0.2076 -0.1135 1.0430 0.054 Uiso calc R 1 1
C C9 0.2692(10) -0.0345(3) 1.1120(8) 0.0415(15) Uani d . 1 1
H H9 0.3007 -0.0427 1.2229 0.050 Uiso calc R 1 1
C C10 0.2804(9) 0.0233(3) 1.0572(8) 0.0367(14) Uani d . 1 1
C C11 0.3418(10) 0.0693(3) 1.1591(8) 0.0425(15) Uani d . 1 1
H H11 0.3787 0.0635 1.2709 0.051 Uiso calc R 1 1
C C12 0.3486(11) 0.1233(3) 1.0959(8) 0.0462(16) Uani d . 1 1
H H12 0.3897 0.1537 1.1653 0.055 Uiso calc R 1 1
C C13 -0.0073(12) 0.2122(3) 0.7295(10) 0.0554(19) Uani d . 1 1
H H13A -0.0167 0.2418 0.8069 0.066 Uiso calc R 1 1
H H13B -0.0602 0.1775 0.7641 0.066 Uiso calc R 1 1
H H13C -0.0797 0.2230 0.6244 0.066 Uiso calc R 1 1
C C14 0.2986(14) 0.2596(3) 0.6815(11) 0.062(2) Uani d . 1 1
H H14A 0.4356 0.2543 0.6823 0.075 Uiso calc R 1 1
H H14B 0.2819 0.2871 0.7629 0.075 Uiso calc R 1 1
H H14C 0.2353 0.2730 0.5760 0.075 Uiso calc R 1 1
O O1 0.3137(7) 0.18705(19) 0.8778(6) 0.0473(12) Uani d . 1 1
O O2 0.1716(6) -0.01003(17) 0.7824(5) 0.0366(10) Uani d . 1 1
O O3 -0.0446(7) 0.0926(2) 0.6070(6) 0.0455(11) Uani d D 1 1
H H3O -0.078(11) 0.089(4) 0.510(3) 0.055 Uiso d D 1 1
O O4 0.1163(8) -0.1010(2) 0.7257(6) 0.0562(14) Uani d . 1 1
Br Br1 0.50492(10) 0.14733(3) 0.57070(9) 0.0528(3) Uani d . 1 1

loop_
_atom_site_aniso_label
_atom_site_aniso_U_11
_atom_site_aniso_U_22
_atom_site_aniso_U_33
_atom_site_aniso_U_12
_atom_site_aniso_U_13
_atom_site_aniso_U_23
C1 0.038(3) 0.034(3) 0.041(4) -0.001(3) 0.000(3) -0.002(3)
C2 0.057(4) 0.031(3) 0.041(4) -0.001(3) 0.000(3) 0.003(3)
C3 0.039(3) 0.038(3) 0.028(3) -0.005(2) -0.009(2) 0.008(3)
C4 0.033(3) 0.032(3) 0.034(3) -0.005(2) 0.000(2) 0.003(3)
C5 0.030(3) 0.034(3) 0.030(3) 0.001(2) -0.001(2) 0.006(3)
C6 0.028(3) 0.032(3) 0.036(3) 0.002(2) -0.001(2) 0.001(3)
C7 0.038(3) 0.035(3) 0.043(4) -0.001(3) 0.004(3) 0.011(3)
C8 0.044(4) 0.044(4) 0.047(4) 0.002(3) 0.008(3) 0.015(3)
C9 0.044(4) 0.045(4) 0.034(3) 0.004(3) 0.004(3) 0.012(3)
C10 0.034(3) 0.043(4) 0.032(3) 0.003(3) 0.003(2) 0.007(3)
C11 0.048(4) 0.053(4) 0.024(3) 0.006(3) 0.000(3) 0.001(3)
C12 0.055(4) 0.045(4) 0.034(4) -0.001(3) -0.003(3) -0.010(3)
C13 0.068(5) 0.046(4) 0.051(4) 0.013(4) 0.007(4) 0.000(3)
C14 0.087(6) 0.041(4) 0.056(5) -0.013(4) 0.006(4) 0.008(4)
O1 0.063(3) 0.033(2) 0.041(3) -0.003(2) -0.005(2) 0.000(2)
O2 0.043(2) 0.031(2) 0.032(2) -0.0022(18) -0.0017(18) 0.0054(18)
O3 0.040(2) 0.052(3) 0.040(3) -0.008(2) -0.005(2) 0.006(2)
O4 0.079(4) 0.033(2) 0.048(3) -0.008(2) -0.011(3) 0.000(2)
Br1 0.0432(4) 0.0606(5) 0.0542(5) -0.0072(3) 0.0085(3) 0.0069(4)

loop_
_atom_type_symbol
_atom_type_description
_atom_type_scat_dispersion_real
_atom_type_scat_dispersion_imag
_atom_type_scat_source
C C 0.0033 0.0016 'International Tables Vol C Tables 4.2.6.8 and 6.1.1.4'
H H 0.0000 0.0000 'International Tables Vol C Tables 4.2.6.8 and 6.1.1.4'
O O 0.0106 0.0060 'International Tables Vol C Tables 4.2.6.8 and 6.1.1.4'
Br Br -0.2901 2.4595 'International Tables Vol C Tables 4.2.6.8 and 6.1.1.4'

loop_
_geom_angle_atom_site_label_1
_geom_angle_atom_site_label_2
_geom_angle_atom_site_label_3
_geom_angle
O1 C1 C12 116.1(6)
O1 C1 C5 122.9(6)
C12 C1 C5 121.0(6)
O1 C2 C14 104.7(6)
O1 C2 C13 108.3(6)
C14 C2 C13 109.6(6)
O1 C2 C3 109.9(5)
C14 C2 C3 112.5(6)
C13 C2 C3 111.5(6)
C4 C3 C2 113.3(5)
C4 C3 Br1 105.9(4)
C2 C3 Br1 111.6(4)
C4 C3 H3 108.6
C2 C3 H3 108.6
Br1 C3 H3 108.6
O3 C4 C5 106.5(5)
O3 C4 C3 111.7(5)
C5 C4 C3 109.4(5)
O3 C4 H4 109.7
C5 C4 H4 109.7
C3 C4 H4 109.7
C6 C5 C1 117.1(5)
C6 C5 C4 120.9(5)
C1 C5 C4 122.0(5)
O2 C6 C5 116.7(5)
O2 C6 C10 120.2(5)
C5 C6 C10 123.1(6)
O4 C7 O2 116.1(6)
O4 C7 C8 126.6(6)
O2 C7 C8 117.3(6)
C9 C8 C7 121.6(6)
C9 C8 H8 119.2
C7 C8 H8 119.2
C8 C9 C10 120.6(6)
C8 C9 H9 119.7
C10 C9 H9 119.7
C11 C10 C6 117.7(6)
C11 C10 C9 124.5(6)
C6 C10 C9 117.8(6)
C12 C11 C10 120.5(6)
C12 C11 H11 119.7
C10 C11 H11 119.7
C11 C12 C1 120.5(6)
C11 C12 H12 119.7
C1 C12 H12 119.7
C2 C13 H13A 109.5
C2 C13 H13B 109.5
H13A C13 H13B 109.5
C2 C13 H13C 109.5
H13A C13 H13C 109.5
H13B C13 H13C 109.5
C2 C14 H14A 109.5
C2 C14 H14B 109.5
H14A C14 H14B 109.5
C2 C14 H14C 109.5
H14A C14 H14C 109.5
H14B C14 H14C 109.5
C1 O1 C2 118.1(5)
C6 O2 C7 122.5(5)
C4 O3 H3O 107(6)

loop_
_geom_bond_atom_site_label_1
_geom_bond_atom_site_label_2
_geom_bond_distance
C1 O1 1.362(8)
C1 C12 1.388(10)
C1 C5 1.399(9)
C2 O1 1.444(8)
C2 C14 1.526(9)
C2 C13 1.533(11)
C2 C3 1.540(9)
C3 C4 1.538(8)
C3 Br1 1.962(7)
C3 H3 0.9800
C4 O3 1.424(7)
C4 C5 1.526(8)
C4 H4 0.9800
C5 C6 1.381(8)
C6 O2 1.372(7)
C6 C10 1.404(9)
C7 O4 1.220(8)
C7 O2 1.376(7)
C7 C8 1.435(10)
C8 C9 1.336(10)
C8 H8 0.9300
C9 C10 1.438(9)
C9 H9 0.9300
C10 C11 1.391(9)
C11 C12 1.375(10)
C11 H11 0.9300
C12 H12 0.9300
C13 H13A 0.9600
C13 H13B 0.9600
C13 H13C 0.9600
C14 H14A 0.9600
C14 H14B 0.9600
C14 H14C 0.9600
O3 H3O 0.81(2)

loop_
_geom_hbond_atom_site_label_D
_geom_hbond_atom_site_label_H
_geom_hbond_atom_site_label_A
_geom_hbond_site_symmetry_A
_geom_hbond_distance_DH
_geom_hbond_distance_HA
_geom_hbond_distance_DA
_geom_hbond_angle_DHA
O3 H3O O4 3_556 0.81(2) 1.95(3) 2.734(7) 162(8)

loop_
_geom_torsion_atom_site_label_1
_geom_torsion_atom_site_label_2
_geom_torsion_atom_site_label_3
_geom_torsion_atom_site_label_4
_geom_torsion
O1 C2 C3 C4 56.8(7)
C14 C2 C3 C4 173.0(6)
C13 C2 C3 C4 -63.4(7)
O1 C2 C3 Br1 -62.7(6)
C14 C2 C3 Br1 53.5(7)
C13 C2 C3 Br1 177.1(5)
C2 C3 C4 O3 76.8(6)
Br1 C3 C4 O3 -160.5(4)
C2 C3 C4 C5 -40.8(7)
Br1 C3 C4 C5 81.9(5)
O1 C1 C5 C6 176.0(6)
C12 C1 C5 C6 -2.3(9)
O1 C1 C5 C4 -3.7(9)
C12 C1 C5 C4 178.1(6)
O3 C4 C5 C6 74.4(7)
C3 C4 C5 C6 -164.7(5)
O3 C4 C5 C1 -105.9(6)
C3 C4 C5 C1 14.9(8)
C1 C5 C6 O2 -177.6(5)
C4 C5 C6 O2 2.1(8)
C1 C5 C6 C10 3.1(9)
C4 C5 C6 C10 -177.3(6)
O4 C7 C8 C9 178.5(7)
O2 C7 C8 C9 -1.5(10)
C7 C8 C9 C10 0.1(10)
O2 C6 C10 C11 178.3(5)
C5 C6 C10 C11 -2.3(9)
O2 C6 C10 C9 -0.7(9)
C5 C6 C10 C9 178.6(6)
C8 C9 C10 C11 -178.0(7)
C8 C9 C10 C6 1.0(9)
C6 C10 C11 C12 0.8(10)
C9 C10 C11 C12 179.8(7)
C10 C11 C12 C1 -0.1(11)
O1 C1 C12 C11 -177.4(6)
C5 C1 C12 C11 0.9(11)
C12 C1 O1 C2 -161.8(6)
C5 C1 O1 C2 19.9(9)
C14 C2 O1 C1 -166.3(6)
C13 C2 O1 C1 76.9(7)
C3 C2 O1 C1 -45.2(8)
C5 C6 O2 C7 179.9(5)
C10 C6 O2 C7 -0.7(8)
O4 C7 O2 C6 -178.2(6)
C8 C7 O2 C6 1.8(8)

_cod_database_fobs_code 2242040
